data_4342783
loop_
_publ_author_name
'Basumatary, Biju'
'Raja Sekhar, Adiki'
'Ramana Reddy, R. V.'
'Sankar, Jeyaraman'

_publ_section_title
;
 Corrole-BODIPY Dyads: Synthesis, Structure, and Electrochemical and
 Photophysical Properties.
;
_journal_issue 9
_journal_name_full 'Inorganic chemistry'
_journal_page_first 4257
_journal_page_last 4267
_journal_paper_doi 10.1021/ic502919s
_journal_volume 54
_journal_year 2015
_chemical_formula_moiety 'C15 H10 B Br F2 N2'
_chemical_formula_sum 'C15 H10 B Br F2 N2'
_chemical_formula_weight 346.96
_chemical_name_systematic
; 
 ? 
;
_space_group_IT_number 2
_symmetry_cell_setting triclinic
_symmetry_space_group_name_Hall '-P 1'
_symmetry_space_group_name_H-M 'P -1'
_atom_sites_solution_hydrogens geom
_atom_sites_solution_primary direct
_atom_sites_solution_secondary difmap
_audit_creation_method SHELXL-97
_cell_angle_alpha 85.630(3)
_cell_angle_beta 80.383(3)
_cell_angle_gamma 74.105(3)
_cell_formula_units_Z 2
_cell_length_a 7.7681(4)
_cell_length_b 7.9220(4)
_cell_length_c 11.8432(6)
_cell_measurement_reflns_used 5215
_cell_measurement_temperature 296(2)
_cell_measurement_theta_max 28.42
_cell_measurement_theta_min 2.67
_cell_volume 690.74(6)
_computing_cell_refinement 'Bruker SAINT'
_computing_data_collection 'Bruker APEX2'
_computing_data_reduction 'Bruker SAINT'
_computing_molecular_graphics 'Bruker SHELXTL'
_computing_publication_material 'Bruker SHELXTL'
_computing_structure_refinement 'SHELXL-2014 (Sheldrick 2014)'
_computing_structure_solution 'SHELXS-97 (Sheldrick 2008)'
_diffrn_ambient_temperature 296(2)
_diffrn_measured_fraction_theta_full 0.972
_diffrn_measured_fraction_theta_max 0.972
_diffrn_measurement_device_type 'Bruker APEX-II CCD'
_diffrn_measurement_method '\f and \w scans'
_diffrn_radiation_monochromator graphite
_diffrn_radiation_source 'fine-focus sealed tube'
_diffrn_radiation_type MoK\a
_diffrn_radiation_wavelength 0.71073
_diffrn_reflns_av_R_equivalents 0.0000
_diffrn_reflns_av_sigmaI/netI 0.0207
_diffrn_reflns_limit_h_max 10
_diffrn_reflns_limit_h_min -10
_diffrn_reflns_limit_k_max 10
_diffrn_reflns_limit_k_min -10
_diffrn_reflns_limit_l_max 15
_diffrn_reflns_limit_l_min 0
_diffrn_reflns_number 3568
_diffrn_reflns_theta_full 28.69
_diffrn_reflns_theta_max 28.69
_diffrn_reflns_theta_min 1.74
_exptl_absorpt_coefficient_mu 2.990
_exptl_absorpt_correction_T_max 0.460
_exptl_absorpt_correction_T_min 0.307
_exptl_absorpt_correction_type multi-scan
_exptl_absorpt_process_details Multi-scan
_exptl_crystal_colour Yellow
_exptl_crystal_density_diffrn 1.668
_exptl_crystal_density_method 'not measured'
_exptl_crystal_description Block
_exptl_crystal_F_000 344.0
_exptl_crystal_size_max 0.47
_exptl_crystal_size_mid 0.34
_exptl_crystal_size_min 0.26
_refine_diff_density_max 0.389
_refine_diff_density_min -1.150
_refine_diff_density_rms 0.080
_refine_ls_extinction_method none
_refine_ls_goodness_of_fit_ref 1.183
_refine_ls_hydrogen_treatment mixed
_refine_ls_matrix_type full
_refine_ls_number_parameters 190
_refine_ls_number_reflns 3469
_refine_ls_number_restraints 0
_refine_ls_restrained_S_all 1.183
_refine_ls_R_factor_all 0.0713
_refine_ls_R_factor_gt 0.0475
_refine_ls_shift/su_max 0.000
_refine_ls_shift/su_mean 0.000
_refine_ls_structure_factor_coef Fsqd
_refine_ls_weighting_details 'calc w=1/[\s^2^(Fo^2^)+(0.1000P)^2^+0.0000P] where P=(Fo^2^+2Fc^2^)/3'
_refine_ls_weighting_scheme calc
_refine_ls_wR_factor_gt 0.1579
_refine_ls_wR_factor_ref 0.1736
_reflns_number_gt 2401
_reflns_number_total 3568
_reflns_threshold_expression >2sigma(I)
_cod_data_source_file ic502919s_si_003.cif
_cod_data_source_block trybb_a
_cod_depositor_comments
;
The following automatic conversions were performed:

'_symmetry_cell_setting' value 'Triclinic' changed to 'triclinic'
according to
/usr/data/users/saulius/crontab/automatic-downloads/rss-feeds/ACS/lib/dictionaries/cif_core.dic
dictionary named 'cif_core.dic' version 2.4.2 from 2011-04-26.

'_exptl_absorpt_correction_type' value 'Multi-scan' changed to
'multi-scan' according to
/usr/data/users/saulius/crontab/automatic-downloads/rss-feeds/ACS/lib/dictionaries/cif_core.dic
dictionary named 'cif_core.dic' version 2.4.2 from 2011-04-26.

Automatic conversion script
Id: cif_fix_values 3271 2015-04-21 07:52:19Z andrius 

 Adding full bibliography for 4342783--4342785.cif.
;
_cod_original_sg_symbol_H-M P-1
_cod_original_formula_sum ' C15 H10 B Br F2 N2 '
_cod_database_code 4342783

loop_
_symmetry_equiv_pos_as_xyz
'x, y, z'
'-x, -y, -z'

loop_
_atom_site_label
_atom_site_type_symbol
_atom_site_fract_x
_atom_site_fract_y
_atom_site_fract_z
_atom_site_U_iso_or_equiv
_atom_site_adp_type
_atom_site_occupancy
_atom_site_symmetry_multiplicity
_atom_site_calc_flag
_atom_site_refinement_flags
Br01 Br 0.87451(6) 0.82737(5) 0.54087(4) 0.1030(3) Uani 1 1 d .
F002 F 0.1358(2) 0.2988(2) 0.14486(17) 0.0686(5) Uani 1 1 d .
F003 F 0.3044(3) 0.3344(3) -0.02410(15) 0.0754(5) Uani 1 1 d .
N004 N 0.4541(3) 0.2605(3) 0.14310(19) 0.0459(5) Uani 1 1 d .
N005 N 0.2499(3) 0.5542(3) 0.11785(19) 0.0485(5) Uani 1 1 d .
C006 C 0.4824(3) 0.5088(3) 0.2388(2) 0.0424(5) Uani 1 1 d .
C007 C 0.5777(3) 0.5827(3) 0.3130(2) 0.0431(5) Uani 1 1 d .
C008 C 0.5427(3) 0.3305(3) 0.2128(2) 0.0436(5) Uani 1 1 d .
C009 C 0.3355(3) 0.6191(3) 0.1914(2) 0.0456(6) Uani 1 1 d .
C00A C 0.7653(3) 0.5514(3) 0.2918(2) 0.0474(6) Uani 1 1 d .
H00A H 0.8314 0.4822 0.2310 0.057 Uiso 1 1 calc R
C00B C 0.4804(4) 0.6867(4) 0.4040(2) 0.0517(6) Uani 1 1 d .
H00B H 0.3550 0.7088 0.4189 0.062 Uiso 1 1 calc R
C00C C 0.6824(4) 0.1924(4) 0.2491(3) 0.0535(6) Uani 1 1 d .
H00C H 0.7633 0.2015 0.2966 0.064 Uiso 1 1 calc R
C00D C 0.2642(3) 0.8021(4) 0.1928(3) 0.0527(7) Uani 1 1 d .
H00D H 0.2956 0.8793 0.2358 0.063 Uiso 1 1 calc R
C00E C 0.8542(4) 0.6214(4) 0.3597(3) 0.0555(7) Uani 1 1 d .
H00E H 0.9797 0.5994 0.3453 0.067 Uiso 1 1 calc R
C00F C 0.6762(4) 0.0416(4) 0.2013(3) 0.0621(8) Uani 1 1 d .
H00F H 0.7523 -0.0702 0.2102 0.075 Uiso 1 1 calc R
C00G C 0.5361(4) 0.0877(4) 0.1375(3) 0.0585(7) Uani 1 1 d .
H00G H 0.5028 0.0096 0.0962 0.070 Uiso 1 1 calc R
C00H C 0.5696(4) 0.7576(4) 0.4727(2) 0.0563(7) Uani 1 1 d .
H00H H 0.5046 0.8266 0.5338 0.068 Uiso 1 1 calc R
C00I C 0.7551(4) 0.7247(4) 0.4493(2) 0.0556(7) Uani 1 1 d .
C00J C 0.1325(4) 0.6924(4) 0.0741(3) 0.0628(8) Uani 1 1 d .
H00J H 0.0581 0.6850 0.0218 0.075 Uiso 1 1 calc R
C00K C 0.1392(4) 0.8459(4) 0.1184(3) 0.0635(8) Uani 1 1 d .
H00K H 0.0716 0.9585 0.1012 0.076 Uiso 1 1 calc R
B00L B 0.2817(4) 0.3593(4) 0.0921(3) 0.0498(7) Uani 1 1 d .

loop_
_atom_site_aniso_label
_atom_site_aniso_U_11
_atom_site_aniso_U_22
_atom_site_aniso_U_33
_atom_site_aniso_U_23
_atom_site_aniso_U_13
_atom_site_aniso_U_12
Br01 0.1109(4) 0.0841(4) 0.1283(5) -0.0338(3) -0.0718(3) -0.0099(3)
F002 0.0499(9) 0.0686(11) 0.0906(13) -0.0109(9) -0.0016(8) -0.0245(8)
F003 0.0799(12) 0.0912(15) 0.0562(10) -0.0170(9) -0.0131(9) -0.0191(11)
N004 0.0445(11) 0.0425(12) 0.0517(12) -0.0073(9) -0.0012(9) -0.0150(9)
N005 0.0389(10) 0.0515(13) 0.0556(12) -0.0002(10) -0.0118(9) -0.0106(9)
C006 0.0352(11) 0.0405(13) 0.0494(13) -0.0050(10) -0.0011(10) -0.0091(9)
C007 0.0406(12) 0.0406(13) 0.0469(13) -0.0015(10) -0.0068(10) -0.0087(10)
C008 0.0378(11) 0.0425(13) 0.0481(13) -0.0053(10) -0.0024(10) -0.0082(10)
C009 0.0355(11) 0.0445(14) 0.0551(14) -0.0031(11) -0.0037(10) -0.0095(10)
C00A 0.0415(12) 0.0426(13) 0.0544(14) -0.0028(11) -0.0087(11) -0.0035(10)
C00B 0.0490(14) 0.0462(15) 0.0553(15) -0.0079(12) -0.0007(11) -0.0077(11)
C00C 0.0459(13) 0.0450(15) 0.0627(16) 0.0000(12) -0.0057(12) -0.0025(11)
C00D 0.0419(13) 0.0403(14) 0.0731(18) -0.0009(12) -0.0048(12) -0.0086(11)
C00E 0.0455(13) 0.0531(16) 0.0690(17) -0.0016(13) -0.0210(12) -0.0078(12)
C00F 0.0583(16) 0.0401(15) 0.0765(19) -0.0018(14) 0.0023(15) -0.0016(12)
C00G 0.0654(17) 0.0436(15) 0.0636(17) -0.0116(13) 0.0046(14) -0.0156(13)
C00H 0.0705(18) 0.0460(15) 0.0506(15) -0.0097(12) -0.0061(13) -0.0121(13)
C00I 0.0678(17) 0.0455(15) 0.0596(16) -0.0007(12) -0.0287(13) -0.0145(13)
C00J 0.0465(15) 0.065(2) 0.076(2) 0.0085(15) -0.0218(14) -0.0091(13)
C00K 0.0446(14) 0.0521(17) 0.089(2) 0.0122(16) -0.0154(14) -0.0057(12)
B00L 0.0464(15) 0.0572(18) 0.0481(15) -0.0051(13) -0.0039(12) -0.0186(13)

loop_
_atom_type_symbol
_atom_type_description
_atom_type_scat_dispersion_real
_atom_type_scat_dispersion_imag
_atom_type_scat_source
C C 0.0033 0.0016 'International Tables Vol C Tables 4.2.6.8 and 6.1.1.4'
H H 0.0000 0.0000 'International Tables Vol C Tables 4.2.6.8 and 6.1.1.4'
B B 0.0013 0.0007 'International Tables Vol C Tables 4.2.6.8 and 6.1.1.4'
N N 0.0061 0.0033 'International Tables Vol C Tables 4.2.6.8 and 6.1.1.4'
F F 0.0171 0.0103 'International Tables Vol C Tables 4.2.6.8 and 6.1.1.4'
Br Br -0.2901 2.4595 'International Tables Vol C Tables 4.2.6.8 and 6.1.1.4'

loop_
_geom_angle_atom_site_label_1
_geom_angle_atom_site_label_2
_geom_angle_atom_site_label_3
_geom_angle
C00G N004 C008 107.0(2)
C00G N004 B00L 126.5(3)
C008 N004 B00L 126.3(2)
C00J N005 C009 107.5(2)
C00J N005 B00L 126.5(3)
C009 N005 B00L 126.0(2)
C008 C006 C009 120.1(2)
C008 C006 C007 120.1(2)
C009 C006 C007 119.8(2)
C00B C007 C00A 119.0(2)
C00B C007 C006 120.4(2)
C00A C007 C006 120.7(2)
N004 C008 C006 120.3(2)
N004 C008 C00C 107.9(2)
C006 C008 C00C 131.7(2)
N005 C009 C00D 107.8(2)
N005 C009 C006 120.7(2)
C00D C009 C006 131.0(3)
C00E C00A C007 120.9(3)
C00H C00B C007 120.3(2)
C00F C00C C008 107.1(3)
C00K C00D C009 107.2(3)
C00A C00E C00I 119.2(3)
C00C C00F C00G 107.1(3)
N004 C00G C00F 110.9(3)
C00I C00H C00B 119.3(3)
C00H C00I C00E 121.3(3)
C00H C00I Br01 118.9(2)
C00E C00I Br01 119.8(2)
N005 C00J C00K 110.0(3)
C00D C00K C00J 107.5(3)
F003 B00L F002 108.5(2)
F003 B00L N005 111.5(3)
F002 B00L N005 110.2(2)
F003 B00L N004 111.1(2)
F002 B00L N004 110.0(2)
N005 B00L N004 105.6(2)

loop_
_geom_bond_atom_site_label_1
_geom_bond_atom_site_label_2
_geom_bond_distance
Br01 C00I 1.892(3)
F002 B00L 1.386(3)
F003 B00L 1.381(4)
N004 C00G 1.344(4)
N004 C008 1.389(3)
N004 B00L 1.547(4)
N005 C00J 1.350(4)
N005 C009 1.384(3)
N005 B00L 1.541(4)
C006 C008 1.402(4)
C006 C009 1.405(4)
C006 C007 1.481(3)
C007 C00B 1.391(4)
C007 C00A 1.392(3)
C008 C00C 1.412(4)
C009 C00D 1.403(4)
C00A C00E 1.377(4)
C00B C00H 1.389(4)
C00C C00F 1.376(4)
C00D C00K 1.376(4)
C00E C00I 1.380(4)
C00F C00G 1.380(5)
C00H C00I 1.376(4)
C00J C00K 1.378(5)
